data_4061429
_journal_name_full Organometallics
_journal_paper_doi 10.1021/om050098w
_journal_year 2005
_chemical_formula_sum 'C37.5 H37.5 Eu O Si8'
_chemical_formula_weight 880.86
_space_group_IT_number 86
_symmetry_cell_setting tetragonal
_symmetry_space_group_name_Hall '-P 4bc'
_symmetry_space_group_name_H-M 'P 42/n :2'
_cell_angle_alpha 90.00
_cell_angle_beta 90.00
_cell_angle_gamma 90.00
_cell_formula_units_Z 4
_cell_length_a 14.820(4)
_cell_length_b 14.820(4)
_cell_length_c 16.579(6)
_cell_measurement_temperature 293(2)
_cell_volume 3641.1(18)
_diffrn_ambient_temperature 293(2)
_exptl_crystal_density_diffrn 1.607
_cod_depositor_comments
;
The following automatic conversions were performed:
'_symmetry_cell_setting' value 'Tetragonal' changed to 'tetragonal'
according to '/home/saulius/struct/CIF-dictionaries/cif_core.dic'
dictionary named 'cif_core.dic' version 2.4.1 from 2010-06-29.

Automatic conversion script
Id: cif_fix_enum 1527 2010-12-29 10:47:43Z saulius 
;
_cod_original_sg_symbol_H-M 'P 42/n'
_cod_original_formula_sum 'C37.50 H37.50 Eu O Si8'
_cod_database_code 4061429

loop_
_symmetry_equiv_pos_as_xyz
'x, y, z'
'-x+1/2, -y+1/2, z'
'-y, x+1/2, z+1/2'
'y+1/2, -x, z+1/2'
'-x, -y, -z'
'x-1/2, y-1/2, -z'
'y, -x-1/2, -z-1/2'
'-y-1/2, x, -z-1/2'

loop_
_atom_site_label
_atom_site_type_symbol
_atom_site_fract_x
_atom_site_fract_y
_atom_site_fract_z
_atom_site_U_iso_or_equiv
_atom_site_adp_type
_atom_site_occupancy
_atom_site_symmetry_multiplicity
_atom_site_calc_flag
_atom_site_refinement_flags
_atom_site_disorder_assembly
_atom_site_disorder_group
C30 C 0.3776(10) 0.6375(9) 0.1551(9) 0.035(4) Uani 1 1 d . . .
C18 C 0.127(3) 0.619(2) -0.0676(17) 0.157(18) Uani 1 1 d . . .
H18 H 0.1490 0.5629 -0.0526 0.189 Uiso 1 1 calc R . .
C16 C 0.039(2) 0.732(2) -0.1223(17) 0.128(13) Uani 1 1 d . . .
H16 H -0.0123 0.7584 -0.1442 0.154 Uiso 1 1 calc R . .
C17 C 0.0632(18) 0.636(2) -0.1263(17) 0.118(12) Uani 1 1 d . . .
H17 H 0.0399 0.5945 -0.1624 0.142 Uiso 1 1 calc R . .
C15 C 0.1073(18) 0.7746(19) -0.0790(17) 0.106(10) Uani 1 1 d . . .
H15 H 0.1212 0.8358 -0.0791 0.127 Uiso 1 1 calc R . .
C14 C 0.1232(17) 1.0402(17) 0.0218(16) 0.109(11) Uani 1 1 d . . .
H14A H 0.0644 1.0184 0.0364 0.163 Uiso 1 1 calc R . .
H14B H 0.1468 1.0044 -0.0217 0.163 Uiso 1 1 calc R . .
H14C H 0.1189 1.1020 0.0050 0.163 Uiso 1 1 calc R . .
C10 C 0.5584(15) 0.7493(15) 0.2927(14) 0.083(7) Uani 1 1 d . . .
H10A H 0.5265 0.7641 0.3413 0.125 Uiso 1 1 calc R . .
H10B H 0.6154 0.7802 0.2921 0.125 Uiso 1 1 calc R . .
H10C H 0.5685 0.6854 0.2905 0.125 Uiso 1 1 calc R . .
C13 C 0.3125(12) 1.0742(13) 0.0813(14) 0.066(6) Uani 1 1 d . . .
H13A H 0.3508 1.0742 0.1281 0.098 Uiso 1 1 calc R . .
H13B H 0.3074 1.1345 0.0608 0.098 Uiso 1 1 calc R . .
H13C H 0.3381 1.0358 0.0407 0.098 Uiso 1 1 calc R . .
C2 C 0.4647(14) 0.9055(12) 0.220(2) 0.109(11) Uani 1 1 d . . .
H2A H 0.4425 0.9310 0.1705 0.163 Uiso 1 1 calc R . .
H2B H 0.5184 0.9367 0.2361 0.163 Uiso 1 1 calc R . .
H2C H 0.4196 0.9113 0.2612 0.163 Uiso 1 1 calc R . .
C7 C 0.2023(11) 0.9151(10) 0.1480(9) 0.037(4) Uani 1 1 d . . .
C3 C 0.3847(10) 0.7202(10) 0.1951(10) 0.038(4) Uani 1 1 d . . .
O1 O 0.1516(9) 0.7044(9) -0.0344(8) 0.066(4) Uani 1 1 d . . .
Eu1 Eu 0.2500 0.7500 0.08314(7) 0.0385(4) Uani 1 2 d S . .
Si2 Si 0.4908(3) 0.7847(3) 0.2042(3) 0.0361(10) Uani 1 1 d . . .
C25 C 0.1557(16) 1.1131(13) 0.1868(15) 0.083(7) Uani 1 1 d . . .
H25A H 0.0975 1.0936 0.2054 0.125 Uiso 1 1 calc R . .
H25B H 0.1506 1.1720 0.1633 0.125 Uiso 1 1 calc R . .
H25C H 0.1969 1.1153 0.2315 0.125 Uiso 1 1 calc R . .
Si4 Si 0.1990(3) 1.0318(3) 0.1093(3) 0.0426(12) Uani 1 1 d . . .
C1 C 0.5641(13) 0.7681(19) 0.1118(15) 0.097(9) Uani 1 1 d . . .
H1A H 0.5763 0.7050 0.1047 0.145 Uiso 1 1 calc R . .
H1B H 0.6198 0.8001 0.1187 0.145 Uiso 1 1 calc R . .
H1C H 0.5332 0.7908 0.0651 0.145 Uiso 1 1 calc R . .

loop_
_atom_site_aniso_label
_atom_site_aniso_U_11
_atom_site_aniso_U_22
_atom_site_aniso_U_33
_atom_site_aniso_U_23
_atom_site_aniso_U_13
_atom_site_aniso_U_12
C30 0.036(8) 0.027(8) 0.041(9) 0.002(7) -0.014(7) -0.003(6)
C18 0.28(5) 0.09(2) 0.10(2) -0.035(18) -0.12(3) 0.03(3)
C16 0.14(3) 0.16(3) 0.09(2) -0.02(2) -0.050(19) 0.09(2)
C17 0.078(18) 0.18(3) 0.10(2) -0.07(2) -0.007(16) -0.04(2)
C15 0.11(2) 0.10(2) 0.11(2) 0.044(17) -0.064(18) -0.019(16)
C14 0.100(19) 0.10(2) 0.12(2) 0.066(18) -0.064(18) -0.042(16)
C10 0.075(15) 0.080(15) 0.095(18) 0.008(14) -0.039(14) -0.026(12)
C13 0.047(11) 0.055(11) 0.095(16) 0.006(12) 0.017(11) -0.012(9)
C2 0.052(12) 0.026(10) 0.25(4) -0.008(15) -0.025(18) 0.000(9)
C7 0.041(9) 0.030(8) 0.040(9) -0.002(7) -0.001(7) 0.001(7)
C3 0.029(8) 0.040(9) 0.045(9) 0.008(7) -0.016(7) -0.008(7)
O1 0.071(9) 0.065(9) 0.063(9) 0.004(7) -0.012(7) -0.002(7)
Eu1 0.0328(7) 0.0413(7) 0.0414(6) 0.000 0.000 0.0030(6)
Si2 0.032(2) 0.032(2) 0.044(2) -0.003(2) -0.010(2) -0.0029(18)
C25 0.088(16) 0.045(12) 0.12(2) -0.003(12) 0.028(15) 0.009(11)
Si4 0.032(2) 0.028(2) 0.068(3) 0.019(2) -0.001(2) -0.0007(18)
C1 0.029(10) 0.15(3) 0.11(2) -0.045(19) 0.024(12) -0.001(13)

loop_
_geom_bond_atom_site_label_1
_geom_bond_atom_site_label_2
_geom_bond_distance
_geom_bond_site_symmetry_2
_geom_bond_publ_flag
C30 C3 1.40(2) . ?
C30 C7 1.42(2) 2_565 ?
C30 Eu1 2.789(14) . ?
C18 C17 1.38(4) . ?
C18 O1 1.43(3) . ?
C16 C15 1.40(4) . ?
C16 C17 1.46(4) . ?
C15 O1 1.44(3) . ?
C14 Si4 1.84(2) . ?
C10 Si2 1.85(2) . ?
C13 Si4 1.855(17) . ?
C2 Si2 1.849(18) . ?
C7 C30 1.42(2) 2_565 ?
C7 Si4 1.846(15) . ?
C7 Eu1 2.764(15) . ?
C3 Si2 1.846(15) . ?
C3 Eu1 2.762(14) . ?
O1 Eu1 2.527(13) . ?
Eu1 O1 2.527(13) 2_565 ?
Eu1 C3 2.762(14) 2_565 ?
Eu1 C7 2.764(15) 2_565 ?
Eu1 C30 2.789(14) 2_565 ?
Si2 C1 1.89(2) . ?
C25 Si4 1.87(2) . ?
